data_1561803
loop_
_publ_author_name
'Komornicka, Dorota'
'Wo\/lcyrz, Marek'
'Pietraszko, Adam'
'Sikora, Wies\/lawa'
'Majchrowski, Andrzej'

_publ_section_title
;
 Modal disorder and phase transition in Rb0.91Nb0.96W1.04O5.98.
 Interpretation of X-ray diffuse scattering using the group theory
 approach
;
_journal_name_full 'Journal of Solid State Chemistry'
_journal_page_first 325
_journal_page_last 336
_journal_paper_doi 10.1016/j.jssc.2015.07.021
_journal_volume 230
_journal_year 2015
_chemical_formula_sum 'Nb O6 Rb W'
_chemical_formula_weight 458.23
_space_group_IT_number 122
_space_group_name_Hall 'I -4 2bw'
_space_group_name_H-M_alt 'I -4 2 d'
_symmetry_cell_setting tetragonal
_symmetry_space_group_name_H-M 'I -4 2 d'
_atom_sites_solution_hydrogens geom
_atom_sites_solution_primary direct
_atom_sites_solution_secondary difmap
_audit_creation_method SHELXL-97
_cell_angle_alpha 90.00
_cell_angle_beta 90.00
_cell_angle_gamma 90.00
_cell_formula_units_Z 4
_cell_length_a 7.3108(10)
_cell_length_b 7.3108(10)
_cell_length_c 10.364(2)
_cell_measurement_temperature 293.0(5)
_cell_volume 553.93(15)
_computing_cell_refinement 'CrysAlis v. 171.33.42'
_computing_data_collection 'CrysAlis v. 171.33.42'
_computing_data_reduction 'CrysAlis v. 171.33.42'
_computing_molecular_graphics 'Diamond 3.2'
_computing_structure_refinement 'SHELXL-97 (Sheldrick, 1997)'
_computing_structure_solution 'SHELXS-97 (Sheldrick, 1990)'
_diffrn_ambient_temperature 293.0(5)
_diffrn_measured_fraction_theta_full 0.983
_diffrn_measured_fraction_theta_max 0.983
_diffrn_measurement_device_type XCalibur
_diffrn_measurement_method CCD
_diffrn_radiation_monochromator graphite
_diffrn_radiation_source 'fine-focus sealed tube'
_diffrn_radiation_type MoK\a
_diffrn_radiation_wavelength 0.71073
_diffrn_reflns_av_R_equivalents 0.0585
_diffrn_reflns_av_sigmaI/netI 0.0267
_diffrn_reflns_limit_h_max 9
_diffrn_reflns_limit_h_min -9
_diffrn_reflns_limit_k_max 9
_diffrn_reflns_limit_k_min -9
_diffrn_reflns_limit_l_max 14
_diffrn_reflns_limit_l_min -12
_diffrn_reflns_number 2796
_diffrn_reflns_theta_full 29.36
_diffrn_reflns_theta_max 29.36
_diffrn_reflns_theta_min 3.41
_exptl_absorpt_coefficient_mu 31.502
_exptl_absorpt_correction_T_max 1.8231
_exptl_absorpt_correction_T_min 0.3193
_exptl_absorpt_correction_type analytical
_exptl_absorpt_process_details 'CrysAlis v. 171.33.42'
_exptl_crystal_colour colorless
_exptl_crystal_density_diffrn 5.495
_exptl_crystal_density_method 'not measured'
_exptl_crystal_description unshaped
_exptl_crystal_F_000 800
_exptl_crystal_size_max 0.15
_exptl_crystal_size_mid 0.13
_exptl_crystal_size_min 0.12
_refine_diff_density_max 0.818
_refine_diff_density_min -1.112
_refine_diff_density_rms 0.231
_refine_ls_abs_structure_details 'Flack H D (1983), Acta Cryst. A39, 876-881'
_refine_ls_abs_structure_Flack 0.42(9)
_refine_ls_extinction_coef 0.01258(14)
_refine_ls_extinction_expression Fc^*^=kFc[1+0.001xFc^2^\l^3^/sin(2\q)]^-1/4^
_refine_ls_extinction_method SHELXL
_refine_ls_goodness_of_fit_ref 0.336
_refine_ls_hydrogen_treatment mixed
_refine_ls_matrix_type full
_refine_ls_number_parameters 27
_refine_ls_number_reflns 408
_refine_ls_number_restraints 0
_refine_ls_restrained_S_all 0.336
_refine_ls_R_factor_all 0.0241
_refine_ls_R_factor_gt 0.0235
_refine_ls_shift/su_max 0.006
_refine_ls_shift/su_mean 0.001
_refine_ls_structure_factor_coef Fsqd
_refine_ls_weighting_details 'calc w=1/[\s^2^(Fo^2^)+(0.0010P)^2^+324.0000P] where P=(Fo^2^+2Fc^2^)/3'
_refine_ls_weighting_scheme calc
_refine_ls_wR_factor_gt 0.0537
_refine_ls_wR_factor_ref 0.0546
_reflns_number_gt 404
_reflns_number_total 408
_reflns_threshold_expression >2sigma(I)
_cod_data_source_file JSSC-2015-230-325.cif
_cod_data_source_block RbNbWO6-tetragonal
_cod_original_cell_volume 553.93(16)
_cod_database_code 1561803

loop_
_symmetry_equiv_pos_as_xyz
'x, y, z'
'-x, -y, z'
'y, -x, -z'
'-y, x, -z'
'-x+1/2, y, -z+3/4'
'x+1/2, -y, -z+3/4'
'-y+1/2, -x, z+3/4'
'y+1/2, x, z+3/4'
'x+1/2, y+1/2, z+1/2'
'-x+1/2, -y+1/2, z+1/2'
'y+1/2, -x+1/2, -z+1/2'
'-y+1/2, x+1/2, -z+1/2'
'-x+1, y+1/2, -z+5/4'
'x+1, -y+1/2, -z+5/4'
'-y+1, -x+1/2, z+5/4'
'y+1, x+1/2, z+5/4'

loop_
_atom_site_label
_atom_site_type_symbol
_atom_site_fract_x
_atom_site_fract_y
_atom_site_fract_z
_atom_site_U_iso_or_equiv
_atom_site_adp_type
_atom_site_occupancy
_atom_site_symmetry_multiplicity
_atom_site_calc_flag
_atom_site_refinement_flags
_atom_site_disorder_assembly
_atom_site_disorder_group
W1 W 0.52281(5) 0.2500 0.1250 0.01127(7) Uani 0.5220(8) 2 d SP . .
Nb1 Nb 0.52281(5) 0.2500 0.1250 0.01127(7) Uani 0.4780(8) 2 d SP . .
Rb1 Rb 0.0000 0.0000 0.0000 0.0660(5) Uani 1 4 d S . .
O1 O 0.8097(5) 0.1849(5) 0.4988(5) 0.0127(7) Uani 1 1 d . . .
O2 O 0.0000 0.0000 0.3134(5) 0.0147(12) Uani 1 2 d S . .

loop_
_atom_site_aniso_label
_atom_site_aniso_U_11
_atom_site_aniso_U_22
_atom_site_aniso_U_33
_atom_site_aniso_U_23
_atom_site_aniso_U_13
_atom_site_aniso_U_12
W1 0.00974(13) 0.01195(14) 0.01213(11) 0.00470(12) 0.000 0.000
Nb1 0.00974(13) 0.01195(14) 0.01213(11) 0.00470(12) 0.000 0.000
Rb1 0.0616(7) 0.0616(7) 0.0748(11) 0.000 0.000 0.000
O1 0.0103(14) 0.0151(14) 0.0127(12) -0.0016(13) -0.0024(13) 0.0036(12)
O2 0.019(3) 0.013(2) 0.0123(19) 0.000 0.000 0.001(2)

loop_
_atom_type_symbol
_atom_type_description
_atom_type_scat_dispersion_real
_atom_type_scat_dispersion_imag
_atom_type_scat_source
O O 0.0106 0.0060 'International Tables Vol C Tables 4.2.6.8 and 6.1.1.4'
Rb Rb -0.9393 2.9676 'International Tables Vol C Tables 4.2.6.8 and 6.1.1.4'
Nb Nb -2.0727 0.6215 'International Tables Vol C Tables 4.2.6.8 and 6.1.1.4'
W W -0.8490 6.8722 'International Tables Vol C Tables 4.2.6.8 and 6.1.1.4'

loop_
_geom_angle_atom_site_label_1
_geom_angle_atom_site_label_2
_geom_angle_atom_site_label_3
_geom_angle
_geom_angle_site_symmetry_1
_geom_angle_site_symmetry_3
O1 W1 O1 97.3(2) 5_655 10_654
O1 W1 O2 92.70(14) 5_655 7_554
O1 W1 O2 93.80(15) 10_654 7_554
O1 W1 O2 93.80(15) 5_655 11
O1 W1 O2 92.70(14) 10_654 11
O2 W1 O2 170.15(2) 7_554 11
O1 W1 O1 173.04(18) 5_655 12_545
O1 W1 O1 89.60(13) 10_654 12_545
O2 W1 O1 86.01(13) 7_554 12_545
O2 W1 O1 86.65(13) 11 12_545
O1 W1 O1 89.60(13) 5_655 7_564
O1 W1 O1 173.04(18) 10_654 7_564
O2 W1 O1 86.65(13) 7_554 7_564
O2 W1 O1 86.01(13) 11 7_564
O1 W1 O1 83.5(2) 12_545 7_564
O1 W1 Rb1 48.46(11) 5_655 13_554
O1 W1 Rb1 63.35(13) 10_654 13_554
O2 W1 Rb1 126.12(2) 7_554 13_554
O2 W1 Rb1 63.57(3) 11 13_554
O1 W1 Rb1 136.91(10) 12_545 13_554
O1 W1 Rb1 121.69(12) 7_564 13_554
O1 W1 Rb1 63.35(13) 5_655 1_655
O1 W1 Rb1 48.46(11) 10_654 1_655
O2 W1 Rb1 63.57(3) 7_554 1_655
O2 W1 Rb1 126.12(2) 11 1_655
O1 W1 Rb1 121.69(12) 12_545 1_655
O1 W1 Rb1 136.91(10) 7_564 1_655
Rb1 W1 Rb1 65.414(7) 13_554 1_655
O1 W1 Rb1 123.67(13) 5_655 5_554
O1 W1 Rb1 59.79(13) 10_654 5_554
O2 W1 Rb1 45.53(13) 7_554 5_554
O2 W1 Rb1 133.94(13) 11 5_554
O1 W1 Rb1 59.48(12) 12_545 5_554
O1 W1 Rb1 116.74(12) 7_564 5_554
Rb1 W1 Rb1 120.176(6) 13_554 5_554
Rb1 W1 Rb1 64.064(3) 1_655 5_554
O1 W1 Rb1 59.79(13) 5_655 9
O1 W1 Rb1 123.67(13) 10_654 9
O2 W1 Rb1 133.94(13) 7_554 9
O2 W1 Rb1 45.53(13) 11 9
O1 W1 Rb1 116.74(12) 12_545 9
O1 W1 Rb1 59.48(12) 7_564 9
Rb1 W1 Rb1 64.064(3) 13_554 9
Rb1 W1 Rb1 120.176(6) 1_655 9
Rb1 W1 Rb1 175.552(9) 5_554 9
O2 Rb1 O2 180.0 3 .
O2 Rb1 O1 90.22(8) 3 11_455
O2 Rb1 O1 89.78(8) . 11_455
O2 Rb1 O1 90.22(8) 3 12_545
O2 Rb1 O1 89.78(8) . 12_545
O1 Rb1 O1 179.56(17) 11_455 12_545
O2 Rb1 O1 89.78(8) 3 9_444
O2 Rb1 O1 90.22(8) . 9_444
O1 Rb1 O1 90.001(1) 11_455 9_444
O1 Rb1 O1 90.001(1) 12_545 9_444
O2 Rb1 O1 89.78(8) 3 10_554
O2 Rb1 O1 90.22(8) . 10_554
O1 Rb1 O1 90.001(1) 11_455 10_554
O1 Rb1 O1 90.001(1) 12_545 10_554
O1 Rb1 O1 179.56(17) 9_444 10_554
O2 Rb1 Nb1 71.792(4) 3 4_545
O2 Rb1 Nb1 108.208(4) . 4_545
O1 Rb1 Nb1 25.44(7) 11_455 4_545
O1 Rb1 Nb1 154.88(8) 12_545 4_545
O1 Rb1 Nb1 73.01(6) 9_444 4_545
O1 Rb1 Nb1 106.85(7) 10_554 4_545
O2 Rb1 W1 71.792(4) 3 4_545
O2 Rb1 W1 108.208(4) . 4_545
O1 Rb1 W1 25.44(7) 11_455 4_545
O1 Rb1 W1 154.88(8) 12_545 4_545
O1 Rb1 W1 73.01(6) 9_444 4_545
O1 Rb1 W1 106.85(7) 10_554 4_545
Nb1 Rb1 W1 0.000(5) 4_545 4_545
O2 Rb1 W1 71.792(4) 3 3_565
O2 Rb1 W1 108.208(4) . 3_565
O1 Rb1 W1 154.88(7) 11_455 3_565
O1 Rb1 W1 25.44(7) 12_545 3_565
O1 Rb1 W1 106.85(7) 9_444 3_565
O1 Rb1 W1 73.01(6) 10_554 3_565
Nb1 Rb1 W1 143.584(9) 4_545 3_565
W1 Rb1 W1 143.584(9) 4_545 3_565
O2 Rb1 Nb1 71.792(4) 3 3_565
O2 Rb1 Nb1 108.208(4) . 3_565
O1 Rb1 Nb1 154.88(7) 11_455 3_565
O1 Rb1 Nb1 25.44(7) 12_545 3_565
O1 Rb1 Nb1 106.85(7) 9_444 3_565
O1 Rb1 Nb1 73.01(6) 10_554 3_565
Nb1 Rb1 Nb1 143.584(9) 4_545 3_565
W1 Rb1 Nb1 143.584(9) 4_545 3_565
W1 Rb1 Nb1 0.000(5) 3_565 3_565
O2 Rb1 W1 108.208(4) 3 2_655
O2 Rb1 W1 71.792(4) . 2_655
O1 Rb1 W1 106.85(7) 11_455 2_655
O1 Rb1 W1 73.01(6) 12_545 2_655
O1 Rb1 W1 25.44(7) 9_444 2_655
O1 Rb1 W1 154.88(7) 10_554 2_655
Nb1 Rb1 W1 95.603(3) 4_545 2_655
W1 Rb1 W1 95.603(3) 4_545 2_655
W1 Rb1 W1 95.603(3) 3_565 2_655
Nb1 Rb1 W1 95.603(3) 3_565 2_655
O2 Rb1 Nb1 108.208(4) 3 2_655
O2 Rb1 Nb1 71.792(4) . 2_655
O1 Rb1 Nb1 106.85(7) 11_455 2_655
O1 Rb1 Nb1 73.01(6) 12_545 2_655
O1 Rb1 Nb1 25.44(7) 9_444 2_655
O1 Rb1 Nb1 154.88(7) 10_554 2_655
Nb1 Rb1 Nb1 95.603(3) 4_545 2_655
W1 Rb1 Nb1 95.603(3) 4_545 2_655
W1 Rb1 Nb1 95.603(3) 3_565 2_655
Nb1 Rb1 Nb1 95.603(3) 3_565 2_655
W1 Rb1 Nb1 0.0 2_655 2_655
Nb1 O1 W1 0.0 10_655 10_655
Nb1 O1 Nb1 141.07(19) 10_655 11
W1 O1 Nb1 141.07(19) 10_655 11
Nb1 O1 W1 141.07(19) 10_655 11
W1 O1 W1 141.07(19) 10_655 11
Nb1 O1 W1 0.000(12) 11 11
Nb1 O1 Rb1 106.10(15) 10_655 9
W1 O1 Rb1 106.10(15) 10_655 9
Nb1 O1 Rb1 112.60(14) 11 9
W1 O1 Rb1 112.60(14) 11 9
Nb1 O2 W1 0.0 12_545 12_545
Nb1 O2 Nb1 141.6(3) 12_545 11_455
W1 O2 Nb1 141.6(3) 12_545 11_455
Nb1 O2 W1 141.6(3) 12_545 11_455
W1 O2 W1 141.6(3) 12_545 11_455
Nb1 O2 W1 0.000(19) 11_455 11_455
Nb1 O2 Rb1 109.19(13) 12_545 .
W1 O2 Rb1 109.19(13) 12_545 .
Nb1 O2 Rb1 109.19(13) 11_455 .
W1 O2 Rb1 109.19(13) 11_455 .

loop_
_geom_bond_atom_site_label_1
_geom_bond_atom_site_label_2
_geom_bond_distance
_geom_bond_site_symmetry_2
W1 O1 1.854(4) 5_655
W1 O1 1.854(4) 10_654
W1 O2 1.9433(16) 7_554
W1 O2 1.9433(16) 11
W1 O1 2.036(4) 12_545
W1 O1 2.036(4) 7_564
W1 Rb1 4.1460(6) 13_554
W1 Rb1 4.1460(6) 1_655
W1 Rb1 4.2980(7) 5_554
W1 Rb1 4.2980(7) 9
Rb1 O2 3.248(5) 3
Rb1 O2 3.248(5) .
Rb1 O1 3.230(3) 11_455
Rb1 O1 3.230(3) 12_545
Rb1 O1 3.230(3) 9_444
Rb1 O1 3.230(3) 10_554
Rb1 Nb1 4.1460(6) 4_545
Rb1 W1 4.1460(6) 4_545
Rb1 W1 4.1460(6) 3_565
Rb1 Nb1 4.1460(6) 3_565
Rb1 W1 4.1460(6) 2_655
Rb1 Nb1 4.1460(6) 2_655
O1 Nb1 1.854(4) 10_655
O1 W1 1.854(4) 10_655
O1 Nb1 2.036(4) 11
O1 W1 2.036(4) 11
O1 Rb1 3.230(3) 9
O2 Nb1 1.9433(16) 12_545
O2 W1 1.9433(16) 12_545
O2 Nb1 1.9433(16) 11_455
O2 W1 1.9433(16) 11_455
